data_4119217
loop_
_publ_author_name
'Vincent N. G. Lindsay'
'Dominic Fiset'
'Philipp J. Gritsch'
'Soula Azzi'
'Andr\'e B. Charette'

_publ_section_title
;
 Stereoselective Rh2(S-IBAZ)4-Catalyzed Cyclopropanation of Alkenes,
 Alkynes, and Allenes: Asymmetric Synthesis of Diacceptor
 Cyclopropylphosphonates and Alkylidenecyclopropanes
;
_journal_name_full 'Journal of the American Chemical Society'
_journal_page_first 1463
_journal_page_last 1470
_journal_paper_doi 10.1021/ja3099728
_journal_volume 135
_journal_year 2013
_chemical_absolute_configuration rmad
_chemical_compound_source 'Synthesized by the authors. See text'
_chemical_formula_moiety 'C16 H17 N O2'
_chemical_formula_sum 'C16 H17 N O2'
_chemical_formula_weight 255.31
_chemical_name_systematic
; 
 ? 
;
_space_group_IT_number 4
_symmetry_cell_setting monoclinic
_symmetry_space_group_name_Hall 'P 2yb'
_symmetry_space_group_name_H-M 'P 1 21 1'
_atom_sites_solution_hydrogens geom
_atom_sites_solution_primary direct
_atom_sites_solution_secondary difmap
_audit_creation_method SHELXL-97
_cell_angle_alpha 90
_cell_angle_beta 91.170(3)
_cell_angle_gamma 90
_cell_formula_units_Z 4
_cell_length_a 6.1432(3)
_cell_length_b 17.9880(8)
_cell_length_c 12.9513(6)
_cell_measurement_reflns_used 9170
_cell_measurement_temperature 100
_cell_measurement_theta_max 70.64
_cell_measurement_theta_min 3.41
_cell_volume 1430.87(12)
_computing_cell_refinement 'SAINT V7.68A(Bruker AXS, 2009)'
_computing_data_collection 'APEX2  (Bruker AXS, 2009)'
_computing_data_reduction 'SAINT V7.68A(Bruker AXS, 2009)'
_computing_molecular_graphics 'SHELXTL  (Bruker AXS, 2003)'
_computing_publication_material 'UdMX (Maris, 2004)'
_computing_structure_refinement 'SHELXL97 (Sheldrick, 2008)'
_computing_structure_solution 'SHELXS97 (Sheldrick, 2008)'
_diffrn_ambient_temperature 100
_diffrn_detector_area_resol_mean 8.3
_diffrn_measured_fraction_theta_full 0.951
_diffrn_measured_fraction_theta_max 0.952
_diffrn_measurement_device_type 'Bruker APEX II'
_diffrn_measurement_method \w
_diffrn_radiation_monochromator 'Quazar MX'
_diffrn_radiation_source 'Incoatec I\muS Microsource '
_diffrn_radiation_type CuK\a
_diffrn_radiation_wavelength 1.54178
_diffrn_reflns_av_R_equivalents 0.044
_diffrn_reflns_av_sigmaI/netI 0.0295
_diffrn_reflns_limit_h_max 7
_diffrn_reflns_limit_h_min -5
_diffrn_reflns_limit_k_max 21
_diffrn_reflns_limit_k_min -21
_diffrn_reflns_limit_l_max 15
_diffrn_reflns_limit_l_min -15
_diffrn_reflns_number 27297
_diffrn_reflns_theta_full 70.73
_diffrn_reflns_theta_max 70.73
_diffrn_reflns_theta_min 3.41
_exptl_absorpt_coefficient_mu 0.624
_exptl_absorpt_correction_T_max 0.9815
_exptl_absorpt_correction_T_min 0.7197
_exptl_absorpt_correction_type multi-scan
_exptl_absorpt_process_details 'Sadabs (Sheldrick, 2008)'
_exptl_crystal_colour Colorless
_exptl_crystal_density_diffrn 1.185
_exptl_crystal_description Needle
_exptl_crystal_F_000 544
_exptl_crystal_size_max 0.20
_exptl_crystal_size_mid 0.03
_exptl_crystal_size_min 0.03
_refine_diff_density_max 0.167
_refine_diff_density_min -0.234
_refine_diff_density_rms 0.044
_refine_ls_abs_structure_details 'Flack, H.D. and Schwarzenbach, D. (1999), XXXX Friedel Pairs'
_refine_ls_abs_structure_Flack 0.20(17)
_refine_ls_extinction_method none
_refine_ls_goodness_of_fit_ref 1.141
_refine_ls_hydrogen_treatment constr
_refine_ls_matrix_type full
_refine_ls_number_parameters 350
_refine_ls_number_reflns 5191
_refine_ls_number_restraints 1
_refine_ls_restrained_S_all 1.141
_refine_ls_R_factor_all 0.0451
_refine_ls_R_factor_gt 0.0420
_refine_ls_shift/su_max 0.000
_refine_ls_shift/su_mean 0.000
_refine_ls_structure_factor_coef Fsqd
_refine_ls_weighting_details 'calc w=1/[\s^2^(Fo^2^)+(0.0683P)^2^] where P=(Fo^2^+2Fc^2^)/3'
_refine_ls_weighting_scheme calc
_refine_ls_wR_factor_gt 0.1034
_refine_ls_wR_factor_ref 0.1052
_reflns_number_gt 4811
_reflns_number_total 5191
_reflns_threshold_expression I>2\s(I)
_cod_data_source_file ja3099728_si_002.cif
_cod_data_source_block cha214
_cod_database_code 4119217

loop_
_symmetry_equiv_pos_as_xyz
'x, y, z'
'-x, y+1/2, -z'

loop_
_atom_site_label
_atom_site_type_symbol
_atom_site_fract_x
_atom_site_fract_y
_atom_site_fract_z
_atom_site_U_iso_or_equiv
_atom_site_adp_type
_atom_site_occupancy
_atom_site_symmetry_multiplicity
_atom_site_calc_flag
_atom_site_refinement_flags
C1 C 0.9431(3) 0.22244(10) 0.64716(14) 0.0321(4) Uani 1 1 d .
C2 C 0.8411(3) 0.19573(10) 0.54773(15) 0.0328(4) Uani 1 1 d .
C3 C 0.7029(3) 0.19309(11) 0.63674(14) 0.0337(4) Uani 1 1 d .
H3A H 0.6700 0.1437 0.6664 0.040 Uiso 1 1 calc R
H3B H 0.5835 0.2299 0.6407 0.040 Uiso 1 1 calc R
C4 C 1.1018(3) 0.17487(11) 0.69947(15) 0.0339(4) Uani 1 1 d .
N5 N 1.2264(3) 0.13690(10) 0.73930(14) 0.0395(4) Uani 1 1 d .
C5 C 0.9653(3) 0.30555(10) 0.65866(14) 0.0300(4) Uani 1 1 d .
O5 O 0.8371(2) 0.34738(8) 0.61864(11) 0.0387(3) Uani 1 1 d .
O6 O 1.1387(2) 0.32198(7) 0.71627(10) 0.0319(3) Uani 1 1 d .
C6 C 1.2013(3) 0.40117(11) 0.73578(14) 0.0326(4) Uani 1 1 d .
C7 C 1.3921(4) 0.39221(12) 0.81008(16) 0.0410(5) Uani 1 1 d .
H7A H 1.3430 0.3684 0.8736 0.062 Uiso 1 1 calc R
H7B H 1.4534 0.4412 0.8266 0.062 Uiso 1 1 calc R
H7C H 1.5036 0.3612 0.7783 0.062 Uiso 1 1 calc R
C8 C 1.2708(4) 0.43548(12) 0.63469(15) 0.0401(5) Uani 1 1 d .
H8A H 1.3866 0.4053 0.6049 0.060 Uiso 1 1 calc R
H8B H 1.3249 0.4860 0.6473 0.060 Uiso 1 1 calc R
H8C H 1.1459 0.4373 0.5865 0.060 Uiso 1 1 calc R
C9 C 1.0150(4) 0.44284(12) 0.78512(16) 0.0387(4) Uani 1 1 d .
H9A H 0.8966 0.4496 0.7341 0.058 Uiso 1 1 calc R
H9B H 1.0665 0.4915 0.8092 0.058 Uiso 1 1 calc R
H9C H 0.9617 0.4142 0.8438 0.058 Uiso 1 1 calc R
C10 C 0.8764(3) 0.18743(10) 0.44858(15) 0.0326(4) Uani 1 1 d .
H10 H 1.0154 0.2011 0.4240 0.039 Uiso 1 1 calc R
C11 C 0.7162(3) 0.15856(10) 0.37330(14) 0.0328(4) Uani 1 1 d .
C12 C 0.5107(3) 0.13346(11) 0.40266(15) 0.0343(4) Uani 1 1 d .
H12 H 0.4707 0.1365 0.4730 0.041 Uiso 1 1 calc R
C13 C 0.3651(4) 0.10425(11) 0.33038(16) 0.0371(4) Uani 1 1 d .
H13 H 0.2264 0.0874 0.3515 0.045 Uiso 1 1 calc R
C14 C 0.4209(4) 0.09949(12) 0.22694(16) 0.0404(5) Uani 1 1 d .
H14 H 0.3214 0.0791 0.1775 0.049 Uiso 1 1 calc R
C15 C 0.6230(4) 0.12478(12) 0.19682(15) 0.0398(5) Uani 1 1 d .
H15 H 0.6614 0.1220 0.1263 0.048 Uiso 1 1 calc R
C16 C 0.7695(4) 0.15416(11) 0.26868(15) 0.0366(4) Uani 1 1 d .
H16 H 0.9073 0.1715 0.2469 0.044 Uiso 1 1 calc R
C21 C 0.3963(3) 0.52675(10) 0.13237(14) 0.0323(4) Uani 1 1 d .
C22 C 0.2713(3) 0.59602(11) 0.10804(14) 0.0326(4) Uani 1 1 d .
C23 C 0.1555(3) 0.52728(11) 0.08924(15) 0.0340(4) Uani 1 1 d .
H23A H 0.1298 0.5119 0.0166 0.041 Uiso 1 1 calc R
H23B H 0.0384 0.5137 0.1371 0.041 Uiso 1 1 calc R
C24 C 0.5610(3) 0.50892(11) 0.05823(14) 0.0334(4) Uani 1 1 d .
N25 N 0.6875(3) 0.49707(10) -0.00392(13) 0.0387(4) Uani 1 1 d .
C25 C 0.4267(3) 0.49920(10) 0.24162(14) 0.0320(4) Uani 1 1 d .
O25 O 0.3020(2) 0.51516(8) 0.30853(10) 0.0383(3) Uani 1 1 d .
O26 O 0.5982(2) 0.45495(7) 0.24865(10) 0.0345(3) Uani 1 1 d .
C26 C 0.6610(3) 0.41867(11) 0.34894(15) 0.0358(4) Uani 1 1 d .
C27 C 0.8669(4) 0.37742(14) 0.32199(18) 0.0473(5) Uani 1 1 d .
H27A H 0.8345 0.3414 0.2671 0.071 Uiso 1 1 calc R
H27B H 0.9236 0.3513 0.3832 0.071 Uiso 1 1 calc R
H27C H 0.9760 0.4129 0.2982 0.071 Uiso 1 1 calc R
C28 C 0.7058(4) 0.47766(12) 0.43029(16) 0.0451(5) Uani 1 1 d .
H28A H 0.8167 0.5122 0.4056 0.068 Uiso 1 1 calc R
H28B H 0.7582 0.4539 0.4942 0.068 Uiso 1 1 calc R
H28C H 0.5714 0.5051 0.4437 0.068 Uiso 1 1 calc R
C29 C 0.4840(4) 0.36441(12) 0.37889(16) 0.0408(5) Uani 1 1 d .
H29A H 0.3504 0.3919 0.3938 0.061 Uiso 1 1 calc R
H29B H 0.5314 0.3366 0.4404 0.061 Uiso 1 1 calc R
H29C H 0.4558 0.3297 0.3218 0.061 Uiso 1 1 calc R
C30 C 0.2943(3) 0.66827(10) 0.09337(13) 0.0315(4) Uani 1 1 d .
H30 H 0.4244 0.6909 0.1187 0.038 Uiso 1 1 calc R
C31 C 0.1327(3) 0.71608(10) 0.04058(13) 0.0309(4) Uani 1 1 d .
C32 C -0.0744(3) 0.69097(11) 0.01136(15) 0.0345(4) Uani 1 1 d .
H32 H -0.1190 0.6423 0.0298 0.041 Uiso 1 1 calc R
C33 C -0.2150(3) 0.73644(12) -0.04423(15) 0.0365(4) Uani 1 1 d .
H33 H -0.3556 0.7187 -0.0637 0.044 Uiso 1 1 calc R
C34 C -0.1528(4) 0.80789(11) -0.07189(15) 0.0371(4) Uani 1 1 d .
H34 H -0.2496 0.8388 -0.1106 0.044 Uiso 1 1 calc R
C35 C 0.0508(4) 0.83351(11) -0.04260(16) 0.0391(4) Uani 1 1 d .
H35 H 0.0944 0.8823 -0.0613 0.047 Uiso 1 1 calc R
C36 C 0.1921(3) 0.78857(11) 0.01399(15) 0.0348(4) Uani 1 1 d .
H36 H 0.3308 0.8072 0.0350 0.042 Uiso 1 1 calc R

loop_
_atom_site_aniso_label
_atom_site_aniso_U_11
_atom_site_aniso_U_22
_atom_site_aniso_U_33
_atom_site_aniso_U_23
_atom_site_aniso_U_13
_atom_site_aniso_U_12
C1 0.0375(11) 0.0273(9) 0.0315(9) -0.0009(7) -0.0027(7) -0.0019(7)
C2 0.0365(11) 0.0255(9) 0.0360(9) 0.0011(7) -0.0057(7) -0.0037(7)
C3 0.0368(11) 0.0313(9) 0.0329(9) 0.0002(7) -0.0038(7) -0.0054(8)
C4 0.0397(11) 0.0287(9) 0.0331(9) -0.0028(7) -0.0007(7) -0.0047(8)
N5 0.0430(10) 0.0304(8) 0.0447(9) 0.0004(7) -0.0055(7) 0.0010(7)
C5 0.0351(10) 0.0263(9) 0.0285(8) 0.0017(7) -0.0023(7) -0.0022(7)
O5 0.0442(8) 0.0296(7) 0.0416(7) 0.0015(6) -0.0110(6) 0.0004(6)
O6 0.0356(7) 0.0271(6) 0.0327(6) -0.0006(5) -0.0058(5) -0.0018(5)
C6 0.0366(11) 0.0275(9) 0.0335(9) -0.0023(7) -0.0027(7) -0.0043(7)
C7 0.0425(13) 0.0384(11) 0.0418(11) -0.0045(9) -0.0070(9) -0.0056(8)
C8 0.0469(13) 0.0377(11) 0.0358(10) 0.0000(8) -0.0007(8) -0.0098(9)
C9 0.0436(12) 0.0336(10) 0.0389(10) -0.0053(8) 0.0009(8) -0.0026(8)
C10 0.0370(10) 0.0256(9) 0.0351(9) 0.0022(7) -0.0002(7) 0.0015(7)
C11 0.0401(11) 0.0255(8) 0.0326(9) 0.0009(7) -0.0036(7) 0.0051(7)
C12 0.0423(11) 0.0283(9) 0.0322(9) -0.0006(7) -0.0014(7) 0.0031(8)
C13 0.0400(11) 0.0296(9) 0.0415(10) -0.0015(8) -0.0047(8) 0.0035(8)
C14 0.0498(13) 0.0337(10) 0.0372(10) -0.0029(8) -0.0127(8) 0.0061(9)
C15 0.0535(13) 0.0344(10) 0.0313(9) 0.0012(8) -0.0058(8) 0.0077(9)
C16 0.0464(12) 0.0312(10) 0.0322(9) 0.0032(7) -0.0010(8) 0.0048(8)
C21 0.0382(11) 0.0252(9) 0.0333(9) 0.0000(7) -0.0049(7) -0.0002(7)
C22 0.0360(11) 0.0332(10) 0.0284(8) 0.0019(7) -0.0039(7) 0.0020(8)
C23 0.0346(11) 0.0292(9) 0.0380(9) 0.0013(7) -0.0068(7) 0.0011(7)
C24 0.0399(11) 0.0272(9) 0.0326(9) 0.0009(7) -0.0088(7) 0.0016(8)
N25 0.0436(10) 0.0390(10) 0.0332(8) -0.0003(7) -0.0057(7) 0.0056(7)
C25 0.0374(11) 0.0244(9) 0.0340(9) -0.0004(7) -0.0039(7) -0.0010(7)
O25 0.0460(8) 0.0334(7) 0.0355(6) 0.0029(6) 0.0019(6) 0.0071(6)
O26 0.0430(8) 0.0293(7) 0.0309(6) 0.0040(5) -0.0036(5) 0.0066(5)
C26 0.0420(11) 0.0333(10) 0.0318(9) 0.0067(8) -0.0038(8) 0.0044(8)
C27 0.0480(14) 0.0477(13) 0.0462(11) 0.0175(10) 0.0007(9) 0.0098(10)
C28 0.0618(15) 0.0352(11) 0.0379(10) 0.0067(9) -0.0138(9) -0.0036(10)
C29 0.0481(13) 0.0343(10) 0.0400(10) 0.0063(8) -0.0021(8) 0.0018(9)
C30 0.0362(11) 0.0301(9) 0.0280(8) 0.0000(7) -0.0011(7) -0.0017(7)
C31 0.0385(11) 0.0286(9) 0.0255(8) -0.0015(7) -0.0004(7) 0.0010(7)
C32 0.0389(11) 0.0271(9) 0.0372(9) 0.0016(7) -0.0015(7) -0.0008(8)
C33 0.0344(11) 0.0354(10) 0.0396(10) -0.0014(8) -0.0031(8) -0.0016(8)
C34 0.0448(12) 0.0302(9) 0.0360(9) 0.0023(8) -0.0059(8) 0.0060(8)
C35 0.0494(13) 0.0267(9) 0.0411(10) 0.0017(8) -0.0037(8) -0.0013(8)
C36 0.0378(12) 0.0304(9) 0.0360(9) -0.0019(7) -0.0056(8) -0.0031(7)

loop_
_atom_type_symbol
_atom_type_description
_atom_type_scat_dispersion_real
_atom_type_scat_dispersion_imag
_atom_type_scat_source
C C 0.0181 0.0091 'International Tables Vol C Tables 4.2.6.8 and 6.1.1.4'
H H 0.0000 0.0000 'International Tables Vol C Tables 4.2.6.8 and 6.1.1.4'
N N 0.0311 0.0180 'International Tables Vol C Tables 4.2.6.8 and 6.1.1.4'
O O 0.0492 0.0322 'International Tables Vol C Tables 4.2.6.8 and 6.1.1.4'

loop_
_geom_angle_atom_site_label_1
_geom_angle_atom_site_label_2
_geom_angle_atom_site_label_3
_geom_angle
_geom_angle_publ_flag
C4 C1 C2 118.43(16) y
C4 C1 C5 118.59(17) y
C2 C1 C5 115.96(16) y
C4 C1 C3 117.53(16) y
C2 C1 C3 56.15(12) y
C5 C1 C3 115.14(17) y
C10 C2 C3 152.34(19) y
C10 C2 C1 143.17(19) y
C3 C2 C1 64.40(13) y
C2 C3 C1 59.45(12) y
C2 C3 H3A 117.8 ?
C1 C3 H3A 117.8 ?
C2 C3 H3B 117.8 ?
C1 C3 H3B 117.8 ?
H3A C3 H3B 115.0 ?
N5 C4 C1 179.0(2) y
O5 C5 O6 128.20(17) y
O5 C5 C1 121.44(18) y
O6 C5 C1 110.35(16) y
C5 O6 C6 120.67(14) y
O6 C6 C7 101.52(16) y
O6 C6 C8 108.53(15) y
C7 C6 C8 111.41(17) y
O6 C6 C9 110.32(15) y
C7 C6 C9 111.47(17) y
C8 C6 C9 112.95(18) y
C6 C7 H7A 109.5 ?
C6 C7 H7B 109.5 ?
H7A C7 H7B 109.5 ?
C6 C7 H7C 109.5 ?
H7A C7 H7C 109.5 ?
H7B C7 H7C 109.5 ?
C6 C8 H8A 109.5 ?
C6 C8 H8B 109.5 ?
H8A C8 H8B 109.5 ?
C6 C8 H8C 109.5 ?
H8A C8 H8C 109.5 ?
H8B C8 H8C 109.5 ?
C6 C9 H9A 109.5 ?
C6 C9 H9B 109.5 ?
H9A C9 H9B 109.5 ?
C6 C9 H9C 109.5 ?
H9A C9 H9C 109.5 ?
H9B C9 H9C 109.5 ?
C2 C10 C11 124.59(18) y
C2 C10 H10 117.7 ?
C11 C10 H10 117.7 ?
C12 C11 C16 118.26(19) y
C12 C11 C10 122.01(17) y
C16 C11 C10 119.72(19) y
C13 C12 C11 120.81(18) y
C13 C12 H12 119.6 ?
C11 C12 H12 119.6 ?
C12 C13 C14 120.3(2) y
C12 C13 H13 119.8 ?
C14 C13 H13 119.8 ?
C15 C14 C13 119.4(2) y
C15 C14 H14 120.3 ?
C13 C14 H14 120.3 ?
C14 C15 C16 120.63(19) y
C14 C15 H15 119.7 ?
C16 C15 H15 119.7 ?
C15 C16 C11 120.6(2) y
C15 C16 H16 119.7 ?
C11 C16 H16 119.7 ?
C24 C21 C22 114.13(16) y
C24 C21 C25 118.39(17) y
C22 C21 C25 121.72(16) y
C24 C21 C23 115.62(16) y
C22 C21 C23 56.19(12) y
C25 C21 C23 115.72(16) y
C30 C22 C23 150.6(2) y
C30 C22 C21 142.6(2) y
C23 C22 C21 64.58(13) y
C22 C23 C21 59.23(12) y
C22 C23 H23A 117.8 ?
C21 C23 H23A 117.8 ?
C22 C23 H23B 117.8 ?
C21 C23 H23B 117.8 ?
H23A C23 H23B 115.0 ?
N25 C24 C21 176.8(2) y
O25 C25 O26 127.77(18) y
O25 C25 C21 121.93(18) y
O26 C25 C21 110.25(15) y
C25 O26 C26 120.87(15) y
O26 C26 C27 102.44(15) y
O26 C26 C28 109.73(16) y
C27 C26 C28 111.27(19) y
O26 C26 C29 109.19(16) y
C27 C26 C29 110.50(17) y
C28 C26 C29 113.16(17) y
C26 C27 H27A 109.5 ?
C26 C27 H27B 109.5 ?
H27A C27 H27B 109.5 ?
C26 C27 H27C 109.5 ?
H27A C27 H27C 109.5 ?
H27B C27 H27C 109.5 ?
C26 C28 H28A 109.5 ?
C26 C28 H28B 109.5 ?
H28A C28 H28B 109.5 ?
C26 C28 H28C 109.5 ?
H28A C28 H28C 109.5 ?
H28B C28 H28C 109.5 ?
C26 C29 H29A 109.5 ?
C26 C29 H29B 109.5 ?
H29A C29 H29B 109.5 ?
C26 C29 H29C 109.5 ?
H29A C29 H29C 109.5 ?
H29B C29 H29C 109.5 ?
C22 C30 C31 124.64(19) y
C22 C30 H30 117.7 ?
C31 C30 H30 117.7 ?
C32 C31 C36 118.43(18) y
C32 C31 C30 122.66(17) y
C36 C31 C30 118.83(18) y
C33 C32 C31 120.46(18) y
C33 C32 H32 119.8 ?
C31 C32 H32 119.8 ?
C32 C33 C34 120.6(2) y
C32 C33 H33 119.7 ?
C34 C33 H33 119.7 ?
C35 C34 C33 119.40(19) y
C35 C34 H34 120.3 ?
C33 C34 H34 120.3 ?
C34 C35 C36 120.37(19) y
C34 C35 H35 119.8 ?
C36 C35 H35 119.8 ?
C35 C36 C31 120.70(19) y
C35 C36 H36 119.7 ?
C31 C36 H36 119.7 ?

loop_
_geom_bond_atom_site_label_1
_geom_bond_atom_site_label_2
_geom_bond_distance
_geom_bond_publ_flag
C1 C4 1.454(3) y
C1 C2 1.500(3) y
C1 C5 1.508(2) y
C1 C3 1.570(3) y
C2 C10 1.315(3) y
C2 C3 1.446(3) y
C3 H3a 0.9900 ?
C3 H3b 0.9900 ?
C4 N5 1.141(3) y
C5 O5 1.200(2) y
C5 O6 1.321(2) y
O6 C6 1.496(2) y
C6 C7 1.510(3) y
C6 C8 1.517(3) y
C6 C9 1.520(3) y
C7 H7a 0.9800 ?
C7 H7b 0.9800 ?
C7 H7c 0.9800 ?
C8 H8a 0.9800 ?
C8 H8b 0.9800 ?
C8 H8c 0.9800 ?
C9 H9a 0.9800 ?
C9 H9b 0.9800 ?
C9 H9c 0.9800 ?
C10 C11 1.466(3) y
C10 H10 0.9500 ?
C11 C12 1.401(3) y
C11 C16 1.403(3) y
C12 C13 1.385(3) y
C12 H12 0.9500 ?
C13 C14 1.392(3) y
C13 H13 0.9500 ?
C14 C15 1.385(3) y
C14 H14 0.9500 ?
C15 C16 1.386(3) y
C15 H15 0.9500 ?
C16 H16 0.9500 ?
C21 C24 1.445(3) y
C21 C22 1.494(3) y
C21 C25 1.507(2) y
C21 C23 1.570(3) y
C22 C30 1.321(3) y
C22 C23 1.444(3) y
C23 H23a 0.9900 ?
C23 H23b 0.9900 ?
C24 N25 1.150(3) y
C25 O25 1.203(2) y
C25 O26 1.322(2) y
O26 C26 1.497(2) y
C26 C27 1.513(3) y
C26 C28 1.516(3) y
C26 C29 1.518(3) y
C27 H27a 0.9800 ?
C27 H27b 0.9800 ?
C27 H27c 0.9800 ?
C28 H28a 0.9800 ?
C28 H28b 0.9800 ?
C28 H28c 0.9800 ?
C29 H29a 0.9800 ?
C29 H29b 0.9800 ?
C29 H29c 0.9800 ?
C30 C31 1.471(3) y
C30 H30 0.9500 ?
C31 C32 1.395(3) y
C31 C36 1.399(3) y
C32 C33 1.381(3) y
C32 H32 0.9500 ?
C33 C34 1.390(3) y
C33 H33 0.9500 ?
C34 C35 1.379(3) y
C34 H34 0.9500 ?
C35 C36 1.385(3) y
C35 H35 0.9500 ?
C36 H36 0.9500 ?

loop_
_geom_torsion_atom_site_label_1
_geom_torsion_atom_site_label_2
_geom_torsion_atom_site_label_3
_geom_torsion_atom_site_label_4
_geom_torsion
_geom_torsion_publ_flag
C4 C1 C2 C10 -77.3(3) y
C5 C1 C2 C10 73.0(3) y
C3 C1 C2 C10 177.0(3) y
C4 C1 C2 C3 105.65(19) y
C5 C1 C2 C3 -104.03(19) y
C10 C2 C3 C1 -176.1(4) y
C4 C1 C3 C2 -107.27(19) y
C5 C1 C3 C2 105.52(18) y
C4 C1 C5 O5 -178.76(17) y
C2 C1 C5 O5 31.0(3) y
C3 C1 C5 O5 -31.9(2) y
C4 C1 C5 O6 1.3(2) y
C2 C1 C5 O6 -148.96(17) y
C3 C1 C5 O6 148.16(15) y
O5 C5 O6 C6 -2.3(3) y
C1 C5 O6 C6 177.59(15) y
C5 O6 C6 C7 175.68(15) y
C5 O6 C6 C8 -66.8(2) y
C5 O6 C6 C9 57.4(2) y
C3 C2 C10 C11 -3.9(5) y
C1 C2 C10 C11 -178.1(2) y
C2 C10 C11 C12 -3.2(3) y
C2 C10 C11 C16 178.09(19) y
C16 C11 C12 C13 0.8(3) y
C10 C11 C12 C13 -177.94(18) y
C11 C12 C13 C14 -0.1(3) y
C12 C13 C14 C15 -0.5(3) y
C13 C14 C15 C16 0.4(3) y
C14 C15 C16 C11 0.2(3) y
C12 C11 C16 C15 -0.8(3) y
C10 C11 C16 C15 177.90(18) y
C24 C21 C22 C30 -59.6(3) y
C25 C21 C22 C30 93.2(3) y
C23 C21 C22 C30 -165.2(3) y
C24 C21 C22 C23 105.67(18) y
C25 C21 C22 C23 -101.5(2) y
C30 C22 C23 C21 161.6(4) y
C24 C21 C23 C22 -102.98(18) y
C25 C21 C23 C22 112.31(18) y
C24 C21 C25 O25 176.09(18) y
C22 C21 C25 O25 24.4(3) y
C23 C21 C25 O25 -40.2(3) y
C24 C21 C25 O26 -6.4(2) y
C22 C21 C25 O26 -158.04(17) y
C23 C21 C25 O26 137.32(17) y
O25 C25 O26 C26 -1.2(3) y
C21 C25 O26 C26 -178.58(16) y
C25 O26 C26 C27 -177.47(17) y
C25 O26 C26 C28 -59.2(2) y
C25 O26 C26 C29 65.4(2) y
C23 C22 C30 C31 9.2(5) y
C21 C22 C30 C31 161.2(2) y
C22 C30 C31 C32 7.9(3) y
C22 C30 C31 C36 -168.87(18) y
C36 C31 C32 C33 1.2(3) y
C30 C31 C32 C33 -175.59(17) y
C31 C32 C33 C34 0.0(3) y
C32 C33 C34 C35 -0.5(3) y
C33 C34 C35 C36 -0.1(3) y
C34 C35 C36 C31 1.3(3) y
C32 C31 C36 C35 -1.8(3) y
C30 C31 C36 C35 175.09(17) y
